data_7105760
loop_
_publ_author_name
'Carlo Cassani'
'Xu Tian'
'Eduardo Escudero-Adan'
'Paolo Melchiorre'

_publ_section_title
;
 Multiple approaches to enantiopure spirocyclic benzofuranones using
 organocatalytic cascade reactions
;
_journal_name_full Chem.Commun.
_journal_page_first 233
_journal_paper_doi 10.1039/c0cc01957g
_journal_volume 47
_journal_year 2011
_chemical_absolute_configuration ad
_chemical_formula_sum 'C25 H19 Cl O3'
_chemical_formula_weight 402.85
_space_group_IT_number 4
_symmetry_cell_setting monoclinic
_symmetry_space_group_name_Hall 'P 2yb'
_symmetry_space_group_name_H-M 'P 1 21 1'
_atom_sites_solution_hydrogens geom
_atom_sites_solution_primary direct
_atom_sites_solution_secondary difmap
_audit_creation_method SHELXL-97
_cell_angle_alpha 90.00
_cell_angle_beta 100.578(4)
_cell_angle_gamma 90.00
_cell_formula_units_Z 2
_cell_length_a 9.3490(9)
_cell_length_b 6.8640(6)
_cell_length_c 15.7148(15)
_cell_measurement_reflns_used 1603
_cell_measurement_temperature 100(2)
_cell_measurement_theta_max 23.32
_cell_measurement_theta_min 2.21
_cell_volume 991.31(16)
_computing_cell_refinement 'Bruker APEX2 v2009.1-0'
_computing_data_collection 'Bruker APEX2 v2009.1-0'
_computing_data_reduction 'Bruker SAINT V7.60A'
_computing_molecular_graphics 'Bruker SHELXTL'
_computing_publication_material 'Bruker SHELXTL'
_computing_structure_refinement 'SHELXS-97 (Sheldrick, 2008)'
_computing_structure_solution 'SHELXS-97 (Sheldrick, 2008)'
_diffrn_ambient_temperature 100(2)
_diffrn_detector_area_resol_mean 512
_diffrn_detector_type '4K CCD area detector APEX II'
_diffrn_measured_fraction_theta_full 0.947
_diffrn_measured_fraction_theta_max 0.924
_diffrn_measurement_device_type 'Kappa 4-axis goniometer bruker-nonius'
_diffrn_measurement_method
;
Fullsphere data collection, phi and omega scans
;
_diffrn_measurement_specimen_support 'magnetic support whith 10 micron nylon fiber cryoloop'
_diffrn_radiation_monochromator 'Multilayer Montel 200 mirrors'
_diffrn_radiation_type MoK\a
_diffrn_radiation_wavelength 0.71073
_diffrn_reflns_av_R_equivalents 0.0658
_diffrn_reflns_av_sigmaI/netI 0.0963
_diffrn_reflns_limit_h_max 11
_diffrn_reflns_limit_h_min -12
_diffrn_reflns_limit_k_max 7
_diffrn_reflns_limit_k_min -8
_diffrn_reflns_limit_l_max 20
_diffrn_reflns_limit_l_min -20
_diffrn_reflns_number 8979
_diffrn_reflns_theta_full 25.00
_diffrn_reflns_theta_max 28.41
_diffrn_reflns_theta_min 1.32
_diffrn_source 'rotating anode X-ray tube'
_diffrn_source_current 70
_diffrn_source_power 50
_diffrn_source_size '3 mm x 0.3 mm fine focus'
_diffrn_source_type 'Bruker-Nonius FR 591'
_exptl_absorpt_coefficient_mu 0.217
_exptl_absorpt_correction_T_max 1.0
_exptl_absorpt_correction_T_min 0.95
_exptl_absorpt_correction_type empirical
_exptl_absorpt_process_details
;
SADABS Version 2008/1 Bruker-Nonius
Blessing, Acta Cryst. (1995) A51 33-38
;
_exptl_crystal_colour colourless
_exptl_crystal_density_diffrn 1.350
_exptl_crystal_density_method 'not measured'
_exptl_crystal_description Block
_exptl_crystal_F_000 420
_exptl_crystal_size_max 0.40
_exptl_crystal_size_mid 0.30
_exptl_crystal_size_min 0.15
_refine_diff_density_max 0.378
_refine_diff_density_min -0.327
_refine_diff_density_rms 0.062
_refine_ls_abs_structure_details 'Flack H D (1983), Acta Cryst. A39, 876-881'
_refine_ls_abs_structure_Flack -0.06(10)
_refine_ls_extinction_method none
_refine_ls_goodness_of_fit_ref 0.921
_refine_ls_hydrogen_treatment noref
_refine_ls_matrix_type full
_refine_ls_number_parameters 262
_refine_ls_number_reflns 4166
_refine_ls_number_restraints 1
_refine_ls_restrained_S_all 0.921
_refine_ls_R_factor_all 0.0958
_refine_ls_R_factor_gt 0.0552
_refine_ls_shift/su_max 0.000
_refine_ls_shift/su_mean 0.000
_refine_ls_structure_factor_coef Fsqd
_refine_ls_weighting_details 'calc w=1/[\s^2^(Fo^2^)+(0.1000P)^2^+0.0846P] where P=(Fo^2^+2Fc^2^)/3'
_refine_ls_weighting_scheme calc
_refine_ls_wR_factor_gt 0.1372
_refine_ls_wR_factor_ref 0.1601
_reflns_number_gt 2922
_reflns_number_total 4166
_reflns_threshold_expression >2sigma(I)
_cod_data_source_file C0CC01957G.TXT
_cod_data_source_block tx3-moh_0m
_cod_depositor_comments
;
The following automatic conversions were performed:
'_symmetry_cell_setting' value 'Monoclinic' changed to 'monoclinic'
according to '/home/saulius/struct/CIF-dictionaries/cif_core.dic'
dictionary named 'cif_core.dic' version 2.4.1 from 2010-06-29.

Automatic conversion script
Id: cif_fix_enum 1527 2010-12-29 10:47:43Z saulius 

The following automatic conversions were performed:

data name '_diffrn_measurement_specimen_suppport' was replaced with
'_diffrn_measurement_specimen_support' as specified in the
replacement file 'data/replacement-values/replacement_tags.lst'.

Automatic conversion script
Id: cif_correct_tags 9268 2022-04-12 08:56:07Z antanas 
;
_cod_original_sg_symbol_H-M P2(1)
_cod_database_code 7105760

loop_
_symmetry_equiv_pos_as_xyz
'x, y, z'
'-x, y+1/2, -z'

loop_
_atom_site_label
_atom_site_type_symbol
_atom_site_fract_x
_atom_site_fract_y
_atom_site_fract_z
_atom_site_U_iso_or_equiv
_atom_site_adp_type
_atom_site_occupancy
_atom_site_symmetry_multiplicity
_atom_site_calc_flag
_atom_site_refinement_flags
_atom_site_disorder_assembly
_atom_site_disorder_group
Cl1 Cl -0.08959(10) -0.42264(15) 0.62402(6) 0.0371(3) Uani 1 1 d . . .
C6 C 0.2809(4) 0.3019(6) 0.65496(19) 0.0219(8) Uani 1 1 d . . .
H6 H 0.2170 0.4065 0.6717 0.026 Uiso 1 1 calc R . .
C14 C 0.0710(4) 0.1055(6) 0.6861(2) 0.0272(9) Uani 1 1 d . . .
H14 H 0.0497 0.2122 0.7202 0.033 Uiso 1 1 calc R . .
C22 C 0.3245(4) 0.1240(7) 0.9770(2) 0.0323(11) Uani 1 1 d . . .
H22 H 0.3057 0.0964 1.0331 0.039 Uiso 1 1 calc R . .
C24 C 0.3862(4) 0.3422(6) 0.8738(2) 0.0255(8) Uani 1 1 d . . .
C15 C -0.0150(4) -0.0571(6) 0.6800(2) 0.0296(10) Uani 1 1 d . . .
H15 H -0.0942 -0.0636 0.7101 0.036 Uiso 1 1 calc R . .
C2 C 0.5455(4) 0.1752(6) 0.70442(19) 0.0242(8) Uani 1 1 d . . .
H2 H 0.5132 0.0378 0.6912 0.029 Uiso 1 1 calc R . .
C1 C 0.4149(4) 0.2872(6) 0.73155(19) 0.0236(8) Uani 1 1 d . . .
C19 C 0.3756(4) 0.1959(6) 0.8131(2) 0.0234(8) Uani 1 1 d . . .
C7 C 0.6772(4) 0.1685(6) 0.7778(2) 0.0263(9) Uani 1 1 d . . .
C5 C 0.3273(4) 0.3725(6) 0.5708(2) 0.0219(8) Uani 1 1 d . . .
H5A H 0.2448 0.3515 0.5223 0.026 Uiso 1 1 calc R . .
H5B H 0.3448 0.5147 0.5757 0.026 Uiso 1 1 calc R . .
C18 C 0.2150(4) -0.0362(6) 0.5915(2) 0.0247(8) Uani 1 1 d . . .
H18 H 0.2935 -0.0293 0.5608 0.030 Uiso 1 1 calc R . .
C4 C 0.4593(4) 0.2786(6) 0.54757(19) 0.0226(8) Uani 1 1 d . . .
C21 C 0.3143(4) -0.0259(7) 0.9161(2) 0.0290(9) Uani 1 1 d . . .
H21 H 0.2893 -0.1537 0.9313 0.035 Uiso 1 1 calc R . .
C20 C 0.3408(4) 0.0113(6) 0.8328(2) 0.0264(9) Uani 1 1 d . . .
H20 H 0.3346 -0.0901 0.7912 0.032 Uiso 1 1 calc R . .
C17 C 0.1276(4) -0.2005(6) 0.5837(2) 0.0261(8) Uani 1 1 d . . .
H17 H 0.1450 -0.3047 0.5471 0.031 Uiso 1 1 calc R . .
C23 C 0.3610(4) 0.3097(7) 0.9576(2) 0.0330(10) Uani 1 1 d . . .
H23 H 0.3688 0.4116 0.9991 0.040 Uiso 1 1 calc R . .
C16 C 0.0148(4) -0.2121(6) 0.6296(2) 0.0266(9) Uani 1 1 d . . .
C25 C 0.4519(4) 0.4930(6) 0.7610(2) 0.0233(8) Uani 1 1 d . . .
C13 C 0.1892(4) 0.1186(6) 0.64347(19) 0.0208(8) Uani 1 1 d . . .
C3 C 0.5879(4) 0.2609(6) 0.6217(2) 0.0258(9) Uani 1 1 d . . .
H3A H 0.6314 0.3914 0.6349 0.031 Uiso 1 1 calc R . .
H3B H 0.6627 0.1766 0.6034 0.031 Uiso 1 1 calc R . .
C8 C 0.7133(4) -0.0033(7) 0.8226(2) 0.0331(10) Uani 1 1 d . . .
H8 H 0.6539 -0.1154 0.8089 0.040 Uiso 1 1 calc R . .
C11 C 0.8887(5) 0.3191(8) 0.8651(3) 0.0443(13) Uani 1 1 d . . .
H11 H 0.9480 0.4308 0.8801 0.053 Uiso 1 1 calc R . .
C9 C 0.8362(5) -0.0132(8) 0.8880(2) 0.0412(12) Uani 1 1 d . . .
H9 H 0.8595 -0.1322 0.9182 0.049 Uiso 1 1 calc R . .
C12 C 0.7668(4) 0.3298(7) 0.7992(2) 0.0336(10) Uani 1 1 d . . .
H12 H 0.7447 0.4484 0.7685 0.040 Uiso 1 1 calc R . .
C10 C 0.9229(5) 0.1441(8) 0.9090(2) 0.0436(13) Uani 1 1 d . . .
H10 H 1.0067 0.1351 0.9533 0.052 Uiso 1 1 calc R . .
O2 O 0.4284(3) 0.5201(4) 0.84468(13) 0.0279(7) Uani 1 1 d . . .
O1 O 0.4677(3) 0.2340(5) 0.47420(14) 0.0315(7) Uani 1 1 d . . .
O3 O 0.4914(3) 0.6281(4) 0.72255(15) 0.0309(7) Uani 1 1 d . . .

loop_
_atom_site_aniso_label
_atom_site_aniso_U_11
_atom_site_aniso_U_22
_atom_site_aniso_U_33
_atom_site_aniso_U_23
_atom_site_aniso_U_13
_atom_site_aniso_U_12
Cl1 0.0383(6) 0.0299(7) 0.0424(5) 0.0067(4) 0.0059(4) -0.0108(5)
C6 0.0287(19) 0.019(2) 0.0207(14) -0.0005(13) 0.0110(13) 0.0002(15)
C14 0.034(2) 0.023(3) 0.0276(16) -0.0033(16) 0.0138(14) 0.0044(18)
C22 0.030(2) 0.048(3) 0.0193(15) 0.0057(16) 0.0060(13) 0.0001(19)
C24 0.0257(19) 0.029(3) 0.0239(16) -0.0002(14) 0.0087(13) 0.0033(16)
C15 0.028(2) 0.037(3) 0.0266(17) 0.0039(16) 0.0124(14) 0.0069(18)
C2 0.0273(19) 0.027(2) 0.0202(14) -0.0017(14) 0.0096(13) 0.0007(16)
C1 0.031(2) 0.025(2) 0.0175(14) 0.0006(13) 0.0104(13) -0.0012(16)
C19 0.0234(19) 0.030(3) 0.0186(15) 0.0028(14) 0.0077(13) 0.0050(15)
C7 0.0296(19) 0.032(3) 0.0209(15) -0.0007(14) 0.0135(14) 0.0035(17)
C5 0.026(2) 0.017(2) 0.0243(16) 0.0016(13) 0.0071(13) 0.0022(15)
C18 0.028(2) 0.022(3) 0.0264(16) 0.0022(14) 0.0109(14) -0.0015(16)
C4 0.036(2) 0.012(2) 0.0223(14) 0.0004(13) 0.0135(14) -0.0020(16)
C21 0.029(2) 0.034(3) 0.0270(16) 0.0106(16) 0.0114(14) 0.0053(18)
C20 0.029(2) 0.025(3) 0.0267(16) 0.0031(14) 0.0104(14) 0.0100(17)
C17 0.032(2) 0.021(2) 0.0268(16) -0.0013(14) 0.0085(14) 0.0024(17)
C23 0.033(2) 0.050(3) 0.0183(15) -0.0031(16) 0.0083(13) -0.004(2)
C16 0.0212(18) 0.028(3) 0.0303(16) 0.0098(16) 0.0031(13) -0.0013(16)
C25 0.030(2) 0.017(2) 0.0241(15) -0.0028(14) 0.0082(13) 0.0002(16)
C13 0.0260(18) 0.017(2) 0.0211(14) 0.0042(13) 0.0090(12) 0.0062(14)
C3 0.029(2) 0.028(3) 0.0238(15) 0.0001(14) 0.0138(13) 0.0003(16)
C8 0.032(2) 0.043(3) 0.0271(17) 0.0033(17) 0.0127(14) 0.0000(19)
C11 0.038(2) 0.062(4) 0.034(2) -0.017(2) 0.0095(17) -0.009(2)
C9 0.042(3) 0.059(4) 0.0254(17) 0.0080(19) 0.0133(16) 0.010(2)
C12 0.037(2) 0.035(3) 0.0314(18) -0.0036(17) 0.0145(16) -0.0032(19)
C10 0.037(2) 0.069(4) 0.0253(17) -0.002(2) 0.0071(15) 0.004(2)
O2 0.0363(15) 0.030(2) 0.0200(11) -0.0041(10) 0.0112(10) -0.0046(12)
O1 0.0443(17) 0.032(2) 0.0209(11) -0.0050(10) 0.0134(10) 0.0008(13)
O3 0.0475(16) 0.0184(19) 0.0307(12) -0.0038(11) 0.0172(11) -0.0022(12)

loop_
_atom_type_symbol
_atom_type_description
_atom_type_scat_dispersion_real
_atom_type_scat_dispersion_imag
_atom_type_scat_source
C C 0.0033 0.0016 'International Tables Vol C Tables 4.2.6.8 and 6.1.1.4'
H H 0.0000 0.0000 'International Tables Vol C Tables 4.2.6.8 and 6.1.1.4'
N N 0.0061 0.0033 'International Tables Vol C Tables 4.2.6.8 and 6.1.1.4'
O O 0.0106 0.0060 'International Tables Vol C Tables 4.2.6.8 and 6.1.1.4'
S S 0.1246 0.1234 'International Tables Vol C Tables 4.2.6.8 and 6.1.1.4'
Cl Cl 0.1484 0.1585 'International Tables Vol C Tables 4.2.6.8 and 6.1.1.4'

loop_
_geom_angle_atom_site_label_1
_geom_angle_atom_site_label_2
_geom_angle_atom_site_label_3
_geom_angle
_geom_angle_site_symmetry_1
_geom_angle_site_symmetry_3
_geom_angle_publ_flag
C13 C6 C5 113.6(3) . . ?
C13 C6 C1 113.1(3) . . ?
C5 C6 C1 111.5(3) . . ?
C15 C14 C13 121.7(4) . . ?
C23 C22 C21 121.5(3) . . ?
C19 C24 O2 113.7(3) . . ?
C19 C24 C23 122.3(4) . . ?
O2 C24 C23 124.0(4) . . ?
C14 C15 C16 119.3(3) . . ?
C7 C2 C3 110.6(3) . . ?
C7 C2 C1 111.7(3) . . ?
C3 C2 C1 112.1(3) . . ?
C25 C1 C19 101.7(3) . . ?
C25 C1 C2 113.4(3) . . ?
C19 C1 C2 110.2(3) . . ?
C25 C1 C6 106.3(3) . . ?
C19 C1 C6 112.8(3) . . ?
C2 C1 C6 112.0(3) . . ?
C20 C19 C24 120.7(3) . . ?
C20 C19 C1 132.7(3) . . ?
C24 C19 C1 106.6(3) . . ?
C8 C7 C12 118.4(4) . . ?
C8 C7 C2 119.9(4) . . ?
C12 C7 C2 121.7(4) . . ?
C4 C5 C6 116.6(3) . . ?
C17 C18 C13 120.8(3) . . ?
O1 C4 C5 122.9(3) . . ?
O1 C4 C3 122.0(3) . . ?
C5 C4 C3 114.9(3) . . ?
C22 C21 C20 120.3(4) . . ?
C19 C20 C21 118.4(4) . . ?
C18 C17 C16 119.6(4) . . ?
C22 C23 C24 116.8(4) . . ?
C17 C16 C15 120.4(4) . . ?
C17 C16 Cl1 119.7(3) . . ?
C15 C16 Cl1 119.9(3) . . ?
O3 C25 O2 119.4(3) . . ?
O3 C25 C1 130.0(3) . . ?
O2 C25 C1 110.5(3) . . ?
C18 C13 C14 118.1(4) . . ?
C18 C13 C6 123.4(3) . . ?
C14 C13 C6 118.5(3) . . ?
C4 C3 C2 112.8(3) . . ?
C7 C8 C9 120.5(5) . . ?
C10 C11 C12 119.7(5) . . ?
C10 C9 C8 121.1(5) . . ?
C7 C12 C11 120.8(4) . . ?
C9 C10 C11 119.6(4) . . ?
C25 O2 C24 107.4(3) . . ?

loop_
_geom_bond_atom_site_label_1
_geom_bond_atom_site_label_2
_geom_bond_distance
_geom_bond_site_symmetry_2
_geom_bond_publ_flag
Cl1 C16 1.737(4) . ?
C6 C13 1.514(5) . ?
C6 C5 1.544(4) . ?
C6 C1 1.573(5) . ?
C14 C15 1.368(6) . ?
C14 C13 1.397(5) . ?
C22 C23 1.368(6) . ?
C22 C21 1.395(6) . ?
C24 C19 1.376(5) . ?
C24 O2 1.387(5) . ?
C24 C23 1.397(5) . ?
C15 C16 1.385(6) . ?
C2 C7 1.525(5) . ?
C2 C3 1.544(5) . ?
C2 C1 1.566(5) . ?
C1 C25 1.507(6) . ?
C1 C19 1.530(5) . ?
C19 C20 1.359(6) . ?
C7 C8 1.383(6) . ?
C7 C12 1.392(6) . ?
C5 C4 1.495(5) . ?
C18 C17 1.385(5) . ?
C18 C13 1.388(5) . ?
C4 O1 1.209(4) . ?
C4 C3 1.517(5) . ?
C21 C20 1.399(5) . ?
C17 C16 1.385(5) . ?
C25 O3 1.202(4) . ?
C25 O2 1.385(4) . ?
C8 C9 1.395(5) . ?
C11 C10 1.393(7) . ?
C11 C12 1.394(6) . ?
C9 C10 1.354(7) . ?

loop_
_cod_related_entry_id
_cod_related_entry_database
_cod_related_entry_code
1 ChemSpider 30653236
